data_1508422
loop_
_publ_author_name
'Fiolka, Christoph'
'Richter, Mark'
'Pantenburg, Ingo'
'Mudring, Anja-Verena'
'Meyer, Gerd'

_publ_section_title
;
 (B15c5)BiI3(I2): Molecular Benzo-15-Crown-5--BiI3 Complexes Bridged by
 Iodine Molecules to Chains
;
_journal_issue 4
_journal_name_full Crystals
_journal_page_first 220
_journal_page_last 228
_journal_paper_doi 10.3390/cryst1040220
_journal_volume 1
_journal_year 2012
_chemical_formula_moiety 'C14 H20 O5, Bi I3, I2'
_chemical_formula_sum 'C14 H20 Bi I5 O5'
_chemical_formula_weight 1111.78
_space_group_IT_number 14
_symmetry_cell_setting monoclinic
_symmetry_space_group_name_Hall '-P 2ybc'
_symmetry_space_group_name_H-M 'P 1 21/c 1'
_atom_sites_solution_hydrogens geom
_atom_sites_solution_primary direct
_atom_sites_solution_secondary difmap
_audit_creation_method SHELXL-97
_cell_angle_alpha 90.00
_cell_angle_beta 115.197(6)
_cell_angle_gamma 90.00
_cell_formula_units_Z 4
_cell_length_a 13.7685(10)
_cell_length_b 11.7274(12)
_cell_length_c 17.0023(17)
_cell_measurement_reflns_used 13577
_cell_measurement_temperature 293(2)
_cell_measurement_theta_max 27.31
_cell_measurement_theta_min 2.18
_cell_volume 2484.1(4)
_computing_structure_refinement 'SHELXL-97 (Sheldrick, 1997)'
_diffrn_ambient_temperature 293(2)
_diffrn_detector_area_resol_mean 'not measured'
_diffrn_measured_fraction_theta_full 0.958
_diffrn_measured_fraction_theta_max 0.958
_diffrn_measurement_device_type 'IPDS II (Stoe & Cie)'
_diffrn_measurement_method '\w and \f scans'
_diffrn_radiation_monochromator graphite
_diffrn_radiation_source 'fine-focus sealed tube'
_diffrn_radiation_type MoK\a
_diffrn_radiation_wavelength 0.71073
_diffrn_reflns_av_R_equivalents 0.0470
_diffrn_reflns_av_sigmaI/netI 0.0357
_diffrn_reflns_limit_h_max 15
_diffrn_reflns_limit_h_min -17
_diffrn_reflns_limit_k_max 15
_diffrn_reflns_limit_k_min -15
_diffrn_reflns_limit_l_max 21
_diffrn_reflns_limit_l_min -21
_diffrn_reflns_number 17644
_diffrn_reflns_theta_full 27.31
_diffrn_reflns_theta_max 27.31
_diffrn_reflns_theta_min 2.18
_diffrn_standards_decay_% 'not measured'
_diffrn_standards_interval_count 'not measured'
_diffrn_standards_interval_time 'not measured'
_diffrn_standards_number 'not measured'
_exptl_absorpt_coefficient_mu 13.330
_exptl_absorpt_correction_T_max 0.7751
_exptl_absorpt_correction_T_min 0.5341
_exptl_absorpt_correction_type numerical
_exptl_absorpt_process_details
;
The absorption correction (X-RED; Stoe & Cie, 2001)
was performed after optimizing the crystal shape
using X-SHAPE (Stoe & Cie, 1999).
;
_exptl_crystal_colour red
_exptl_crystal_density_diffrn 2.973
_exptl_crystal_density_meas ?
_exptl_crystal_density_method 'not measured'
_exptl_crystal_description collumn
_exptl_crystal_F_000 1968
_exptl_crystal_size_max 0.3
_exptl_crystal_size_mid 0.3
_exptl_crystal_size_min 0.3
_refine_diff_density_max 1.515
_refine_diff_density_min -1.236
_refine_diff_density_rms 0.202
_refine_ls_extinction_coef 0.00115(6)
_refine_ls_extinction_expression Fc^*^=kFc[1+0.001xFc^2^\l^3^/sin(2\q)]^-1/4^
_refine_ls_extinction_method SHELXL
_refine_ls_goodness_of_fit_ref 1.047
_refine_ls_hydrogen_treatment constr
_refine_ls_matrix_type full
_refine_ls_number_parameters 229
_refine_ls_number_reflns 5371
_refine_ls_number_restraints 0
_refine_ls_restrained_S_all 1.047
_refine_ls_R_factor_all 0.0395
_refine_ls_R_factor_gt 0.0290
_refine_ls_shift/su_max 0.001
_refine_ls_shift/su_mean 0.000
_refine_ls_structure_factor_coef Fsqd
_refine_ls_weighting_details 'calc w=1/[\s^2^(Fo^2^)+(0.0343P)^2^+4.1786P] where P=(Fo^2^+2Fc^2^)/3'
_refine_ls_weighting_scheme calc
_refine_ls_wR_factor_gt 0.0637
_refine_ls_wR_factor_ref 0.0713
_reflns_number_gt 4389
_reflns_number_total 5371
_reflns_threshold_expression >2sigma(I)
_cod_data_source_file B15c5BiI3I2_C14H20BiI5O5_P21_c_crystals-01-00220-s001_DC167.cif
_cod_data_source_block bha26_chateigner_1508422
_cod_depositor_comments
;
The following automatic conversions were performed:

'_exptl_crystal_density_meas' value 'not measured' was changed to '?'
- the value is perceived as not measured.

Automatic conversion script
Id: cif_fix_values 3008 2015-01-20 13:52:24Z robertas 
;
_cod_original_sg_symbol_H-M 'P 21/c'
_cod_database_code 1508422

loop_
_symmetry_equiv_pos_as_xyz
'x, y, z'
'-x, y+1/2, -z+1/2'
'-x, -y, -z'
'x, -y-1/2, z-1/2'

loop_
_atom_site_label
_atom_site_type_symbol
_atom_site_fract_x
_atom_site_fract_y
_atom_site_fract_z
_atom_site_U_iso_or_equiv
_atom_site_adp_type
_atom_site_occupancy
_atom_site_symmetry_multiplicity
_atom_site_calc_flag
_atom_site_refinement_flags
C101 C 0.5055(5) 0.6599(6) 0.5399(5) 0.0375(15) Uani 1 1 d .
H12A H 0.4870 0.6933 0.5839 0.048(5) Uiso 1 1 calc R
H12B H 0.4636 0.5911 0.5179 0.048(5) Uiso 1 1 calc R
C102 C 0.4862(6) 0.7434(6) 0.4673(5) 0.0405(16) Uani 1 1 d .
H5A H 0.5070 0.7095 0.4248 0.048(5) Uiso 1 1 calc R
H5B H 0.4105 0.7625 0.4386 0.048(5) Uiso 1 1 calc R
C103 C 0.5459(7) 0.9221(7) 0.4372(5) 0.0436(17) Uani 1 1 d .
H11A H 0.5607 0.9983 0.4617 0.048(5) Uiso 1 1 calc R
H11B H 0.4746 0.9225 0.3897 0.048(5) Uiso 1 1 calc R
C104 C 0.6254(6) 0.8928(7) 0.4027(4) 0.0475(19) Uani 1 1 d .
H9A H 0.6101 0.8176 0.3765 0.048(5) Uiso 1 1 calc R
H9B H 0.6211 0.9474 0.3585 0.048(5) Uiso 1 1 calc R
C105 C 0.8131(7) 0.8717(8) 0.4453(5) 0.0502(19) Uani 1 1 d .
H3A H 0.8149 0.9313 0.4063 0.048(5) Uiso 1 1 calc R
H3B H 0.7995 0.7995 0.4146 0.048(5) Uiso 1 1 calc R
C106 C 0.9183(7) 0.8671(7) 0.5244(5) 0.0492(19) Uani 1 1 d .
H8A H 0.9753 0.8509 0.5068 0.048(5) Uiso 1 1 calc R
H8B H 0.9327 0.9410 0.5528 0.048(5) Uiso 1 1 calc R
C107 C 0.9332(7) 0.6670(6) 0.5598(6) 0.0497(19) Uani 1 1 d .
H91A H 1.0050 0.6592 0.5630 0.048(5) Uiso 1 1 calc R
H91B H 0.8819 0.6527 0.5003 0.048(5) Uiso 1 1 calc R
C108 C 0.9171(6) 0.5831(6) 0.6195(5) 0.0413(16) Uani 1 1 d .
H6A H 0.9281 0.5059 0.6047 0.048(5) Uiso 1 1 calc R
H6B H 0.9668 0.5980 0.6794 0.048(5) Uiso 1 1 calc R
C109 C 0.7689(6) 0.5278(6) 0.6528(4) 0.0359(15) Uani 1 1 d .
C110 C 0.8236(6) 0.4435(6) 0.7105(5) 0.0414(16) Uani 1 1 d .
H4 H 0.8947 0.4279 0.7223 0.057(13) Uiso 1 1 calc R
C111 C 0.7722(7) 0.3814(7) 0.7511(5) 0.0472(18) Uani 1 1 d .
H7 H 0.8092 0.3238 0.7899 0.057(13) Uiso 1 1 calc R
C112 C 0.6673(7) 0.4038(6) 0.7348(5) 0.0447(17) Uani 1 1 d .
H10 H 0.6339 0.3622 0.7630 0.057(13) Uiso 1 1 calc R
C113 C 0.6114(6) 0.4888(6) 0.6761(5) 0.0384(15) Uani 1 1 d .
H1 H 0.5405 0.5046 0.6649 0.057(13) Uiso 1 1 calc R
C114 C 0.6608(6) 0.5492(5) 0.6348(4) 0.0341(14) Uani 1 1 d .
Bi1 Bi 0.75794(2) 0.82929(2) 0.642733(14) 0.02888(8) Uani 1 1 d .
I1 I 0.93266(4) 0.77402(4) 0.80702(3) 0.03578(11) Uani 1 1 d .
I2 I 0.61734(4) 0.85329(4) 0.73392(3) 0.03537(11) Uani 1 1 d .
I3 I 0.80748(4) 1.06856(4) 0.66168(3) 0.03828(12) Uani 1 1 d .
I4 I 0.22670(4) 0.75315(5) 0.51600(3) 0.05069(14) Uani 1 1 d .
I5 I 0.28388(4) 0.57557(5) 0.63161(3) 0.04910(14) Uani 1 1 d .
O101 O 0.6179(4) 0.6359(4) 0.5745(3) 0.0400(11) Uani 1 1 d .
O102 O 0.5478(4) 0.8437(4) 0.5027(3) 0.0355(10) Uani 1 1 d .
O103 O 0.7305(4) 0.8946(5) 0.4728(3) 0.0439(12) Uani 1 1 d .
O104 O 0.9184(4) 0.7805(4) 0.5857(3) 0.0408(11) Uani 1 1 d .
O105 O 0.8076(4) 0.5988(4) 0.6077(3) 0.0378(11) Uani 1 1 d .

loop_
_atom_site_aniso_label
_atom_site_aniso_U_11
_atom_site_aniso_U_22
_atom_site_aniso_U_33
_atom_site_aniso_U_23
_atom_site_aniso_U_13
_atom_site_aniso_U_12
C101 0.029(3) 0.031(3) 0.049(4) -0.004(3) 0.013(3) 0.000(3)
C102 0.030(3) 0.045(4) 0.038(4) -0.006(3) 0.005(3) 0.002(3)
C103 0.050(4) 0.045(4) 0.035(3) 0.009(3) 0.017(3) 0.010(4)
C104 0.052(5) 0.059(5) 0.030(3) 0.007(3) 0.017(3) 0.018(4)
C105 0.059(5) 0.065(5) 0.042(4) 0.008(4) 0.035(4) 0.011(4)
C106 0.053(5) 0.054(5) 0.057(5) 0.012(4) 0.040(4) 0.005(4)
C107 0.057(5) 0.041(4) 0.068(5) 0.000(4) 0.043(4) 0.010(4)
C108 0.027(3) 0.045(4) 0.054(4) 0.004(3) 0.019(3) 0.014(3)
C109 0.038(4) 0.031(3) 0.038(3) -0.006(3) 0.016(3) 0.001(3)
C110 0.041(4) 0.039(4) 0.042(4) 0.002(3) 0.015(3) 0.012(3)
C111 0.058(5) 0.040(4) 0.042(4) 0.007(3) 0.020(4) 0.008(4)
C112 0.054(5) 0.037(4) 0.046(4) -0.003(3) 0.024(4) -0.001(4)
C113 0.036(4) 0.034(3) 0.045(4) -0.009(3) 0.017(3) -0.005(3)
C114 0.037(4) 0.023(3) 0.041(3) -0.006(3) 0.015(3) 0.001(3)
Bi1 0.02950(13) 0.02949(13) 0.02779(12) -0.00020(9) 0.01235(10) -0.00018(10)
I1 0.0312(2) 0.0414(2) 0.0321(2) 0.00519(17) 0.01097(17) -0.00055(19)
I2 0.0379(2) 0.0376(2) 0.0356(2) -0.00107(17) 0.02043(19) 0.00098(19)
I3 0.0446(3) 0.0310(2) 0.0361(2) 0.00253(17) 0.01428(19) -0.00522(19)
I4 0.0441(3) 0.0620(3) 0.0448(3) 0.0101(2) 0.0179(2) 0.0113(2)
I5 0.0461(3) 0.0628(3) 0.0418(3) 0.0066(2) 0.0219(2) -0.0014(2)
O101 0.028(2) 0.035(2) 0.052(3) 0.007(2) 0.012(2) 0.007(2)
O102 0.035(3) 0.038(3) 0.029(2) 0.0025(19) 0.0095(19) 0.008(2)
O103 0.046(3) 0.059(3) 0.031(2) 0.002(2) 0.020(2) 0.012(3)
O104 0.049(3) 0.041(3) 0.043(3) 0.006(2) 0.029(2) 0.003(2)
O105 0.038(3) 0.035(2) 0.043(3) 0.006(2) 0.019(2) 0.005(2)

loop_
_atom_type_symbol
_atom_type_description
_atom_type_scat_dispersion_real
_atom_type_scat_dispersion_imag
_atom_type_scat_source
C C 0.0033 0.0016 'International Tables Vol C Tables 4.2.6.8 and 6.1.1.4'
H H 0.0000 0.0000 'International Tables Vol C Tables 4.2.6.8 and 6.1.1.4'
Bi Bi -4.1077 10.2566 'International Tables Vol C Tables 4.2.6.8 and 6.1.1.4'
I I -0.4742 1.8119 'International Tables Vol C Tables 4.2.6.8 and 6.1.1.4'
O O 0.0106 0.0060 'International Tables Vol C Tables 4.2.6.8 and 6.1.1.4'

loop_
_geom_angle_atom_site_label_1
_geom_angle_atom_site_label_2
_geom_angle_atom_site_label_3
_geom_angle
O101 C101 C102 104.3(6)
O101 C101 H12A 110.9
C102 C101 H12A 110.9
O101 C101 H12B 110.9
C102 C101 H12B 110.9
H12A C101 H12B 108.9
O102 C102 C101 109.0(5)
O102 C102 H5A 109.9
C101 C102 H5A 109.9
O102 C102 H5B 109.9
C101 C102 H5B 109.9
H5A C102 H5B 108.3
O102 C103 C104 112.6(6)
O102 C103 H11A 109.1
C104 C103 H11A 109.1
O102 C103 H11B 109.1
C104 C103 H11B 109.1
H11A C103 H11B 107.8
O103 C104 C103 108.8(6)
O103 C104 H9A 109.9
C103 C104 H9A 109.9
O103 C104 H9B 109.9
C103 C104 H9B 109.9
H9A C104 H9B 108.3
O103 C105 C106 108.2(6)
O103 C105 H3A 110.0
C106 C105 H3A 110.0
O103 C105 H3B 110.0
C106 C105 H3B 110.0
H3A C105 H3B 108.4
O104 C106 C105 111.9(7)
O104 C106 H8A 109.2
C105 C106 H8A 109.2
O104 C106 H8B 109.2
C105 C106 H8B 109.2
H8A C106 H8B 107.9
O104 C107 C108 108.5(6)
O104 C107 H91A 110.0
C108 C107 H91A 110.0
O104 C107 H91B 110.0
C108 C107 H91B 110.0
H91A C107 H91B 108.4
O105 C108 C107 105.6(6)
O105 C108 H6A 110.6
C107 C108 H6A 110.6
O105 C108 H6B 110.6
C107 C108 H6B 110.6
H6A C108 H6B 108.7
C110 C109 O105 127.4(6)
C110 C109 C114 119.4(7)
O105 C109 C114 113.2(6)
C109 C110 C111 119.6(7)
C109 C110 H4 120.2
C111 C110 H4 120.2
C112 C111 C110 121.0(7)
C112 C111 H7 119.5
C110 C111 H7 119.5
C111 C112 C113 119.7(7)
C111 C112 H10 120.2
C113 C112 H10 120.2
C114 C113 C112 119.8(7)
C114 C113 H1 120.1
C112 C113 H1 120.1
C113 C114 O101 127.8(6)
C113 C114 C109 120.6(6)
O101 C114 C109 111.6(6)
I3 Bi1 I1 92.906(15)
I3 Bi1 I2 91.451(14)
I1 Bi1 I2 88.621(16)
C114 O101 C101 119.6(5)
C102 O102 C103 113.0(5)
C105 O103 C104 112.9(5)
C107 O104 C106 112.5(6)
C109 O105 C108 118.1(5)

loop_
_geom_bond_atom_site_label_1
_geom_bond_atom_site_label_2
_geom_bond_distance
C101 O101 1.430(8)
C101 C102 1.507(10)
C101 H12A 0.9700
C101 H12B 0.9700
C102 O102 1.426(8)
C102 H5A 0.9700
C102 H5B 0.9700
C103 O102 1.436(8)
C103 C104 1.486(10)
C103 H11A 0.9700
C103 H11B 0.9700
C104 O103 1.431(9)
C104 H9A 0.9700
C104 H9B 0.9700
C105 O103 1.427(9)
C105 C106 1.500(12)
C105 H3A 0.9700
C105 H3B 0.9700
C106 O104 1.455(8)
C106 H8A 0.9700
C106 H8B 0.9700
C107 O104 1.444(9)
C107 C108 1.497(11)
C107 H91A 0.9700
C107 H91B 0.9700
C108 O105 1.446(8)
C108 H6A 0.9700
C108 H6B 0.9700
C109 C110 1.371(10)
C109 O105 1.381(8)
C109 C114 1.409(10)
C110 C111 1.387(11)
C110 H4 0.9300
C111 C112 1.375(11)
C111 H7 0.9300
C112 C113 1.389(10)
C112 H10 0.9300
C113 C114 1.364(10)
C113 H1 0.9300
C114 O101 1.386(8)
Bi1 I3 2.8733(6)
Bi1 I1 2.8789(6)
Bi1 I2 2.9641(5)
I4 I5 2.7392(8)
